data_7021389
loop_
_publ_author_name
'Maeda, Kazuyuki'
'Takamatsu, Ryohei'
'Mochizuki, Miki'
'Kawawa, Kanako'
'Kondo, Atsushi'

_publ_section_title
;
 Formation of zeolite-like zinc 1,3,5-benzenetriphosphonate
 open-frameworks by topotactic pillaring of anionic layers.
;
_journal_issue 29
_journal_name_full 'Dalton transactions (Cambridge, England : 2003)'
_journal_page_first 10424
_journal_page_last 10432
_journal_paper_doi 10.1039/c3dt33037k
_journal_volume 42
_journal_year 2013
_chemical_formula_moiety 'C12 H6 O20.44 P6 Rb2 Zn5'
_chemical_formula_sum 'C12 H10.88 O20.44 P6 Rb2 Zn5'
_chemical_formula_weight 1165.882
_chemical_name_common ZBP-Rb
_space_group_IT_number 56
_symmetry_cell_setting orthorhombic
_symmetry_Int_Tables_number 56
_symmetry_space_group_name_Hall '-P 2ab 2ac'
_symmetry_space_group_name_H-M 'P c c n'
_cell_angle_alpha 90
_cell_angle_beta 90
_cell_angle_gamma 90
_cell_formula_units_Z 4
_cell_length_a 16.1861(4)
_cell_length_b 8.5394(2)
_cell_length_c 20.0976(7)
_cell_volume 2777.88(14)
_computing_cell_refinement 'RIETAN-FP (Izumi and Momma, 2007)'
_computing_molecular_graphics 'VESTA (Momma and Izumi, 2008)'
_computing_structure_refinement 'RIETAN-FP (Izumi and Momma, 2007)'
_computing_structure_solution 'EXPO-2009 (Altomare et al., 2009)'
_diffrn_ambient_temperature 300
_diffrn_detector 'imaging plate'
_diffrn_measurement_device_type Debye-Scherrer
_diffrn_radiation_type synchrotron
_diffrn_radiation_wavelength 0.99752
_diffrn_source synchrotron
_exptl_crystal_density_diffrn 2.7877
_exptl_crystal_F_000 2241.78
_pd_calc_method 'Rietveld Refinement'
_pd_char_colour colorless
_pd_meas_2theta_range_inc 0.0100
_pd_meas_2theta_range_max 73.0000
_pd_meas_2theta_range_min 3.0000
_pd_meas_number_of_points 7001
_pd_meas_scan_method fixed
_pd_proc_2theta_range_inc 0.0100
_pd_proc_2theta_range_max 55.0000
_pd_proc_2theta_range_min 4.5000
_pd_proc_ls_background_function 'Legendre polynomials'
_pd_proc_ls_pref_orient_corr ' ?'
_pd_proc_ls_profile_function 'split pseudo-Voigt function'
_pd_proc_ls_prof_R_factor 0.00595
_pd_proc_ls_prof_wR_expected 0.00440
_pd_proc_ls_prof_wR_factor 0.00763
_pd_spec_mounting 'Lindemann glass capillary'
_pd_spec_mount_mode transmission
_pd_spec_shape cylinder
_refine_ls_extinction_method none
_refine_ls_goodness_of_fit_all 1.7324
_refine_ls_hydrogen_treatment mixed
_refine_ls_matrix_type full
_refine_ls_number_constraints 29
_refine_ls_number_parameters 111
_refine_ls_number_restraints 97
_refine_ls_R_factor_all 0.01224
_refine_ls_R_Fsqd_factor 0.01348
_refine_ls_R_I_factor 0.01745
_refine_ls_shift/su_max 0.0
_refine_ls_weighting_details 1/<i>y</i>~i~
_refine_ls_weighting_scheme sigma
_cod_data_source_file c3dt33037k.txt
_cod_data_source_block ZBP-Rb
_cod_original_cell_volume 2777.9(1)
_cod_database_code 7021389

loop_
_symmetry_equiv_pos_site_id
_symmetry_equiv_pos_as_xyz
1 x,y,z
2 -x+1/2,-y+1/2,z
3 -x,y+1/2,-z+1/2
4 x+1/2,-y,-z+1/2
5 -x,-y,-z
6 x+1/2,y+1/2,-z
7 x,-y+1/2,z+1/2
8 -x+1/2,y,z+1/2

loop_
_atom_site_label
_atom_site_fract_x
_atom_site_fract_y
_atom_site_fract_z
_atom_site_occupancy
_atom_site_symmetry_multiplicity
_atom_site_Wyckoff_symbol
_atom_site_adp_type
_atom_site_U_iso_or_equiv
_atom_site_type_symbol
Zn1 0.5026(3) 0.3566(6) 0.1633(4) 1 8 e Uiso 0.0168(6) Zn
Zn2 0.5076(3) 0.3549(6) 0.3363(4) 1 8 e Uiso 0.0168 Zn
Zn3 0.25 0.25 0 1 4 c Uiso 0.0168 Zn
P1 0.5938(2) 0.0948(4) 0.2464(7) 1 8 e Uiso 0.012(1) P
P2 0.3704(6) 0.122(1) 0.1087(6) 1 8 e Uiso 0.012 P
P3 0.3708(6) 0.112(1) 0.3846(6) 1 8 e Uiso 0.012 P
O1 0.5358(5) -0.0543(8) 0.2500(9) 1 8 e Uiso 0.0072(9) O
O2 0.4202(9) 0.680(2) 0.3199(9) 1 8 e Uiso 0.0072 O
O3 0.417(1) 0.696(2) 0.1927(7) 1 8 e Uiso 0.0072 O
O4 0.405(1) 0.295(2) 0.1169(9) 1 8 e Uiso 0.0072 O
O5 0.444(1) 0.005(2) 0.1023(8) 1 8 e Uiso 0.0072 O
O6 0.311(1) 0.110(2) 0.0543(10) 1 8 e Uiso 0.0072 O
O7 0.563(1) 0.494(2) 0.1073(8) 1 8 e Uiso 0.0072 O
O8 0.413(1) 0.266(2) 0.383(1) 1 8 e Uiso 0.0072 O
O9 0.313(1) 0.116(2) 0.445(1) 1 8 e Uiso 0.0072 O
C1 0.3000(5) 0.522(1) 0.2473(7) 1 8 e Uiso 0.0072 C
C2 0.2630(8) 0.483(2) 0.1838(7) 1 8 e Uiso 0.0072 C
C3 0.3177(8) 0.085(2) 0.1834(7) 1 8 e Uiso 0.0072 C
C4 0.1432(6) 0.380(1) 0.2447(8) 1 8 e Uiso 0.0072 C
C5 0.1823(6) 0.415(2) 0.3068(7) 1 8 e Uiso 0.0072 C
C6 0.2536(7) 0.503(2) 0.3063(8) 1 8 e Uiso 0.0072 C
H1 0.289(5) 0.512(15) 0.142(1) 1 8 e Uiso 0.0072 H
H2 0.099(2) 0.306(5) 0.2445(9) 1 8 e Uiso 0.0072 H
H3 0.278(3) 0.533(10) 0.348(1) 1 8 e Uiso 0.0072 H
Rb1 0.3970(4) 0.8998(9) 0.5344(4) 0.722(5) 8 e Uiso 0.067(2) Rb
Rb2 0.4115(6) 0.610(1) 0.4637(7) 0.278 8 e Uiso 0.067 Rb
Ow1 0.4115 0.610 0.4637 0.722 8 e Uiso 0.0287(9) O
Ow2 0.25 0.75 0.4651(7) 1 4 d Uiso 0.0287 O

loop_
_atom_type_symbol
_atom_type_description
_atom_type_scat_dispersion_real
_atom_type_scat_dispersion_imag
_atom_type_scat_source
Zn Zn -0.3771 2.5535 'International Tables for Crystallography, Vol. C'
Rb Rb -1.5162 0.7344 'International Tables for Crystallography, Vol. C'
P P 0.1621 0.1866 'International Tables for Crystallography, Vol. C'
O O 0.0196 0.0127 'International Tables for Crystallography, Vol. C'
C C 0.0064 0.0035 'International Tables for Crystallography, Vol. C'
H H 0.0000 0.0000 'International Tables for Crystallography, Vol. C'

loop_
_geom_angle_atom_site_label_1
_geom_angle_atom_site_label_2
_geom_angle_atom_site_label_3
_geom_angle
_geom_angle_site_symmetry_1
_geom_angle_site_symmetry_3
O7 Zn1 O4 108.0(8) 1_555 1_555
O7 Zn1 O1 116.1(4) 1_555 3_655
O7 Zn1 O2 104.4(6) 1_555 3_645
O4 Zn1 O1 105.8(7) 1_555 3_655
O4 Zn1 O2 113.2(7) 1_555 3_645
O1 Zn1 O2 109.5(6) 3_655 3_645
O5 Zn2 O8 105.6(8) 3_655 1_555
O5 Zn2 O3 113.7(7) 3_655 3_645
O5 Zn2 O1 115.6(4) 3_655 3_655
O8 Zn2 O3 111.7(8) 1_555 3_645
O8 Zn2 O1 106.7(7) 1_555 3_655
O3 Zn2 O1 103.4(4) 3_645 3_655
O9 Zn3 O9 109(1) 7_554 8_554
O9 Zn3 O6 116.0(3) 7_554 1_555
O9 Zn3 O6 103.3(3) 7_554 2_555
O6 Zn3 O6 110(1) 1_555 2_555
O1 P1 O3 111(1) 1_555 3_645
O1 P1 O2 109(1) 1_555 3_645
O1 P1 C1 106.3(5) 1_555 3_645
O3 P1 O2 114.7(4) 3_645 3_645
O3 P1 C1 104.4(6) 3_645 3_645
O2 P1 C1 111.1(7) 3_645 3_645
O6 P2 O5 113(1) 1_555 1_555
O6 P2 C3 108(1) 1_555 1_555
O6 P2 O4 112(1) 1_555 1_555
O5 P2 C3 109(1) 1_555 1_555
O5 P2 O4 110(1) 1_555 1_555
C3 P2 O4 104.4(6) 1_555 1_555
C5 P3 O7 111(1) 2_555 3_645
C5 P3 O9 114(1) 2_555 1_555
C5 P3 O8 108.3(9) 2_555 1_555
O7 P3 O9 112(1) 3_645 1_555
O7 P3 O8 106(1) 3_645 1_555
O9 P3 O8 106(1) 1_555 1_555
P1 O1 Zn1 122(1) 1_555 3_645
P1 O1 Zn2 118(1) 1_555 3_645
Zn1 O1 Zn2 119.5(4) 3_645 3_645
P1 O2 Zn1 126.9(9) 3_655 3_655
P1 O3 Zn2 136.7(8) 3_655 3_655
Zn1 O4 P2 127(1) 1_555 1_555
P2 O5 Zn2 133(1) 1_555 3_645
P2 O6 Zn3 137(1) 1_555 1_555
P3 O7 Zn1 137(1) 3_655 1_555
P3 O8 Zn2 136(1) 1_555 1_555
Zn3 O9 P3 143(1) 7_555 1_555
C6 C1 C2 119.5(5) 1_555 1_555
C6 C1 P1 118.7(5) 1_555 3_655
C2 C1 P1 121.8(4) 1_555 3_655
H1 C2 C1 121(1) 1_555 1_555
H1 C2 C3 120(2) 1_555 2_555
C1 C2 C3 118.4(4) 1_555 2_555
C2 C3 C4 119.4(7) 2_555 2_555
C2 C3 P2 121.5(4) 2_555 1_555
C4 C3 P2 119.1(8) 2_555 1_555
H2 C4 C5 118(1) 1_555 1_555
H2 C4 C3 118(1) 1_555 2_555
C5 C4 C3 121.0(6) 1_555 2_555
P3 C5 C4 121.4(4) 2_555 1_555
P3 C5 C6 118.4(4) 2_555 1_555
C4 C5 C6 118.6(4) 1_555 1_555
H3 C6 C1 119(1) 1_555 1_555
H3 C6 C5 119(1) 1_555 1_555
C1 C6 C5 121.0(6) 1_555 1_555

loop_
_geom_bond_atom_site_label_1
_geom_bond_atom_site_label_2
_geom_bond_distance
_geom_bond_site_symmetry_2
Zn1 O7 1.90(2) 1_555
Zn1 O4 1.91(1) 1_555
Zn1 O2 1.99(1) 3_645
Zn1 O1 2.00(1) 3_655
Zn2 O3 1.92(1) 3_645
Zn2 O5 1.95(2) 3_655
Zn2 O8 1.96(2) 1_555
Zn2 O1 2.02(2) 3_655
Zn3 O9 1.89(2) 7_554
Zn3 O6 1.90(1) 1_555
P1 O3 1.51(2) 3_645
P1 O2 1.53(2) 3_645
P1 O1 1.584(8) 1_555
P1 C1 1.832(8) 3_645
P2 O6 1.46(2) 1_555
P2 O5 1.56(1) 1_555
P2 O4 1.58(1) 1_555
P2 C3 1.76(1) 1_555
P3 O7 1.48(1) 3_645
P3 O8 1.48(1) 1_555
P3 O9 1.54(2) 1_555
P3 C5 1.80(1) 2_555
C1 C6 1.41(1) 1_555
C1 C2 1.45(1) 1_555
C2 H1 0.97(2) 1_555
C3 C4 1.42(1) 2_555
C3 C2 1.43(1) 2_555
C4 H2 0.96(2) 1_555
C5 C6 1.38(1) 1_555
C5 C4 1.43(1) 1_555
C6 H3 0.96(2) 1_555
